data_4064961
loop_
_publ_author_name
'Kundu, Sabuj'
'Brennessel, William W.'
'Jones, William D.'

_publ_section_title
;
 C--S Bond Activation of Thioesters Using Platinum(0)
;
_journal_issue 19
_journal_name_full Organometallics
_journal_page_first 5147
_journal_paper_doi 10.1021/om200452z
_journal_volume 30
_journal_year 2011
_chemical_formula_moiety 'C18 H42 P2 Pt S2'
_chemical_formula_sum 'C18 H42 P2 Pt S2'
_chemical_formula_weight 579.67
_chemical_name_common jonsk28
_chemical_name_systematic
; 
 (dippe)Pt(SEt)2 
;
_space_group_IT_number 15
_symmetry_cell_setting monoclinic
_symmetry_space_group_name_Hall '-C 2yc'
_symmetry_space_group_name_H-M 'C 1 2/c 1'
_atom_sites_solution_hydrogens geom
_atom_sites_solution_primary direct
_atom_sites_solution_secondary difmap
_audit_creation_method SHELXL-97
_cell_angle_alpha 90.00
_cell_angle_beta 104.982(1)
_cell_angle_gamma 90.00
_cell_formula_units_Z 4
_cell_length_a 15.1351(8)
_cell_length_b 10.1219(5)
_cell_length_c 16.4200(8)
_cell_measurement_reflns_used 3989
_cell_measurement_temperature 223(2)
_cell_measurement_theta_max 31.67
_cell_measurement_theta_min 2.45
_cell_volume 2430.0(2)
_computing_cell_refinement 'SAINT (Bruker, 2009)'
_computing_data_collection 'APEX2 (Bruker, 2010)'
_computing_data_reduction 'SAINT (Bruker, 2009)'
_computing_molecular_graphics 'SHELXTL (Sheldrick, 2008)'
_computing_publication_material 'SHELXTL (Sheldrick, 2008)'
_computing_structure_refinement 'SHELXL-97 (Sheldrick, 2008)'
_computing_structure_solution 'SIR97 (Altomare et al., 1999)'
_diffrn_ambient_temperature 223(2)
_diffrn_measured_fraction_theta_full 0.998
_diffrn_measured_fraction_theta_max 0.998
_diffrn_measurement_device_type 'Bruker SMART APEX II CCD Platform'
_diffrn_measurement_method 'area detector, \w scans per \f'
_diffrn_radiation_monochromator graphite
_diffrn_radiation_source 'fine-focus sealed tube'
_diffrn_radiation_type MoK\a
_diffrn_radiation_wavelength 0.71073
_diffrn_reflns_av_R_equivalents 0.0517
_diffrn_reflns_av_sigmaI/netI 0.0381
_diffrn_reflns_limit_h_max 26
_diffrn_reflns_limit_h_min -26
_diffrn_reflns_limit_k_max 17
_diffrn_reflns_limit_k_min -17
_diffrn_reflns_limit_l_max 28
_diffrn_reflns_limit_l_min -28
_diffrn_reflns_number 37580
_diffrn_reflns_theta_full 37.78
_diffrn_reflns_theta_max 37.78
_diffrn_reflns_theta_min 2.45
_diffrn_standards_number 0
_exptl_absorpt_coefficient_mu 6.077
_exptl_absorpt_correction_T_max 0.7119
_exptl_absorpt_correction_T_min 0.3482
_exptl_absorpt_correction_type multi-scan
_exptl_absorpt_process_details 'SADABS (Sheldrick, 2008)'
_exptl_crystal_colour colorless
_exptl_crystal_density_diffrn 1.584
_exptl_crystal_density_method 'not measured'
_exptl_crystal_description block
_exptl_crystal_F_000 1160
_exptl_crystal_size_max 0.22
_exptl_crystal_size_mid 0.16
_exptl_crystal_size_min 0.06
_refine_diff_density_max 1.656
_refine_diff_density_min -1.134
_refine_diff_density_rms 0.133
_refine_ls_extinction_method none
_refine_ls_goodness_of_fit_ref 1.027
_refine_ls_hydrogen_treatment constr
_refine_ls_matrix_type full
_refine_ls_number_parameters 124
_refine_ls_number_reflns 6519
_refine_ls_number_restraints 4
_refine_ls_restrained_S_all 1.027
_refine_ls_R_factor_all 0.0494
_refine_ls_R_factor_gt 0.0328
_refine_ls_shift/su_max 0.001
_refine_ls_shift/su_mean 0.000
_refine_ls_structure_factor_coef Fsqd
_refine_ls_weighting_details 'calc w=1/[\s^2^(Fo^2^)+(0.0313P)^2^+0.4263P] where P=(Fo^2^+2Fc^2^)/3'
_refine_ls_weighting_scheme calc
_refine_ls_wR_factor_gt 0.0641
_refine_ls_wR_factor_ref 0.0702
_reflns_number_gt 5179
_reflns_number_total 6519
_reflns_threshold_expression >2sigma(I)
_cod_data_source_file om200452z_si_002.cif
_cod_data_source_block jonsk28_4b
_cod_database_code 4064961

loop_
_symmetry_equiv_pos_as_xyz
'x, y, z'
'-x, y, -z+1/2'
'x+1/2, y+1/2, z'
'-x+1/2, y+1/2, -z+1/2'
'-x, -y, -z'
'x, -y, z-1/2'
'-x+1/2, -y+1/2, -z'
'x+1/2, -y+1/2, z-1/2'

loop_
_atom_site_label
_atom_site_type_symbol
_atom_site_fract_x
_atom_site_fract_y
_atom_site_fract_z
_atom_site_U_iso_or_equiv
_atom_site_adp_type
_atom_site_occupancy
_atom_site_symmetry_multiplicity
_atom_site_calc_flag
_atom_site_refinement_flags
_atom_site_disorder_assembly
_atom_site_disorder_group
Pt1 Pt 0.0000 0.308153(11) 0.2500 0.02804(4) Uani 1 2 d SD . .
P1 P 0.10237(4) 0.14778(6) 0.29972(4) 0.02990(11) Uani 1 1 d . A .
S1 S 0.1049(7) 0.4675(19) 0.3237(18) 0.0417(16) Uani 0.50 1 d PD A 1
C1 C 0.0387(6) 0.5647(10) 0.3762(7) 0.076(3) Uani 0.50 1 d PD A 1
H1A H -0.0143 0.5997 0.3341 0.091 Uiso 0.50 1 calc PR A 1
H1B H 0.0156 0.5073 0.4142 0.091 Uiso 0.50 1 calc PR A 1
C2 C 0.0877(7) 0.6748(7) 0.4249(6) 0.0717(16) Uani 0.50 1 d PD A 1
H2A H 0.0445 0.7324 0.4420 0.108 Uiso 0.50 1 calc PR A 1
H2B H 0.1197 0.7240 0.3907 0.108 Uiso 0.50 1 calc PR A 1
H2C H 0.1314 0.6411 0.4746 0.108 Uiso 0.50 1 calc PR A 1
S1' S 0.1106(7) 0.4670(19) 0.3145(18) 0.0417(16) Uani 0.50 1 d PD A 5
C1' C 0.0528(6) 0.6085(7) 0.3418(6) 0.0593(19) Uani 0.50 1 d PD A 5
H1C H 0.0969 0.6794 0.3628 0.071 Uiso 0.50 1 calc PR A 5
H1D H 0.0075 0.6411 0.2919 0.071 Uiso 0.50 1 calc PR A 5
C2' C 0.0076(6) 0.5705(8) 0.4066(6) 0.0717(16) Uani 0.50 1 d PD A 5
H2D H 0.0124 0.6421 0.4468 0.108 Uiso 0.50 1 calc PR A 5
H2E H 0.0368 0.4922 0.4355 0.108 Uiso 0.50 1 calc PR A 5
H2F H -0.0563 0.5520 0.3806 0.108 Uiso 0.50 1 calc PR A 5
C3 C 0.04323(16) -0.0128(2) 0.28619(18) 0.0363(5) Uani 1 1 d . . .
H3A H 0.0850 -0.0809 0.2757 0.044 Uiso 1 1 calc R A .
H3B H 0.0271 -0.0357 0.3385 0.044 Uiso 1 1 calc R . .
C4 C 0.16608(18) 0.1519(3) 0.41147(18) 0.0398(5) Uani 1 1 d . . .
H4 H 0.2047 0.2323 0.4192 0.048 Uiso 1 1 calc R A .
C5 C 0.1009(2) 0.1680(4) 0.4680(2) 0.0545(8) Uani 1 1 d . A .
H5A H 0.1360 0.1824 0.5258 0.082 Uiso 1 1 calc R . .
H5B H 0.0642 0.0887 0.4652 0.082 Uiso 1 1 calc R . .
H5C H 0.0611 0.2431 0.4491 0.082 Uiso 1 1 calc R . .
C6 C 0.2302(2) 0.0359(4) 0.4387(2) 0.0600(9) Uani 1 1 d . A .
H6A H 0.2629 0.0462 0.4975 0.090 Uiso 1 1 calc R . .
H6B H 0.2737 0.0328 0.4045 0.090 Uiso 1 1 calc R . .
H6C H 0.1952 -0.0454 0.4315 0.090 Uiso 1 1 calc R . .
C7 C 0.19136(17) 0.1313(3) 0.24208(18) 0.0381(5) Uani 1 1 d . . .
H7 H 0.2275 0.0515 0.2639 0.046 Uiso 1 1 calc R A .
C8 C 0.1500(2) 0.1104(5) 0.1487(2) 0.0646(10) Uani 1 1 d . A .
H8A H 0.1985 0.0979 0.1207 0.097 Uiso 1 1 calc R . .
H8B H 0.1140 0.1872 0.1253 0.097 Uiso 1 1 calc R . .
H8C H 0.1111 0.0329 0.1404 0.097 Uiso 1 1 calc R . .
C9 C 0.2568(3) 0.2473(4) 0.2569(3) 0.0631(10) Uani 1 1 d . A .
H9A H 0.3028 0.2336 0.2260 0.095 Uiso 1 1 calc R . .
H9B H 0.2863 0.2547 0.3166 0.095 Uiso 1 1 calc R . .
H9C H 0.2232 0.3278 0.2374 0.095 Uiso 1 1 calc R . .

loop_
_atom_site_aniso_label
_atom_site_aniso_U_11
_atom_site_aniso_U_22
_atom_site_aniso_U_33
_atom_site_aniso_U_23
_atom_site_aniso_U_13
_atom_site_aniso_U_12
Pt1 0.02530(6) 0.02281(5) 0.03552(7) 0.000 0.00696(4) 0.000
P1 0.0260(3) 0.0256(2) 0.0358(3) -0.0005(2) 0.0037(2) 0.0012(2)
S1 0.0349(10) 0.0294(3) 0.058(5) -0.0084(15) 0.0069(11) -0.0054(9)
C1 0.065(5) 0.094(8) 0.084(7) -0.056(6) 0.047(5) -0.017(5)
C2 0.080(4) 0.058(3) 0.077(4) -0.018(3) 0.020(3) 0.006(3)
S1' 0.0349(10) 0.0294(3) 0.058(5) -0.0084(15) 0.0069(11) -0.0054(9)
C1' 0.065(5) 0.039(3) 0.079(6) -0.010(3) 0.027(4) -0.001(3)
C2' 0.080(4) 0.058(3) 0.077(4) -0.018(3) 0.020(3) 0.006(3)
C3 0.0336(11) 0.0245(10) 0.0465(14) -0.0005(9) 0.0026(10) 0.0007(8)
C4 0.0338(12) 0.0404(12) 0.0395(13) -0.0008(11) -0.0005(10) -0.0006(10)
C5 0.0523(18) 0.071(2) 0.0373(15) 0.0010(14) 0.0060(13) -0.0041(15)
C6 0.0544(18) 0.0582(19) 0.0524(18) 0.0031(15) -0.0131(15) 0.0120(15)
C7 0.0302(11) 0.0357(12) 0.0493(15) -0.0034(11) 0.0118(10) 0.0052(9)
C8 0.0466(17) 0.103(3) 0.0470(18) -0.0101(19) 0.0169(14) 0.0099(19)
C9 0.057(2) 0.0511(19) 0.093(3) -0.0181(19) 0.041(2) -0.0152(16)

loop_
_atom_type_symbol
_atom_type_description
_atom_type_scat_dispersion_real
_atom_type_scat_dispersion_imag
_atom_type_scat_source
C C 0.0033 0.0016 'International Tables Vol C Tables 4.2.6.8 and 6.1.1.4'
H H 0.0000 0.0000 'International Tables Vol C Tables 4.2.6.8 and 6.1.1.4'
P P 0.1023 0.0942 'International Tables Vol C Tables 4.2.6.8 and 6.1.1.4'
S S 0.1246 0.1234 'International Tables Vol C Tables 4.2.6.8 and 6.1.1.4'
Pt Pt -1.7033 8.3905 'International Tables Vol C Tables 4.2.6.8 and 6.1.1.4'

loop_
_geom_angle_atom_site_label_1
_geom_angle_atom_site_label_2
_geom_angle_atom_site_label_3
_geom_angle
_geom_angle_site_symmetry_1
_geom_angle_site_symmetry_3
P1 Pt1 P1 87.48(3) 2 .
P1 Pt1 S1' 174.7(8) 2 .
P1 Pt1 S1' 89.2(6) . .
P1 Pt1 S1' 89.2(6) 2 2
P1 Pt1 S1' 174.7(8) . 2
S1' Pt1 S1' 94.3(13) . 2
P1 Pt1 S1 89.9(6) 2 2
P1 Pt1 S1 170.9(8) . 2
S1' Pt1 S1 93.99(6) . 2
S1' Pt1 S1 4.7(11) 2 2
P1 Pt1 S1 170.9(8) 2 .
P1 Pt1 S1 89.9(6) . .
S1' Pt1 S1 4.7(11) . .
S1' Pt1 S1 93.99(6) 2 .
S1 Pt1 S1 94.0(13) 2 .
C4 P1 C3 104.70(13) . .
C4 P1 C7 104.48(13) . .
C3 P1 C7 104.79(13) . .
C4 P1 Pt1 118.71(9) . .
C3 P1 Pt1 109.02(8) . .
C7 P1 Pt1 113.92(9) . .
C1 S1 Pt1 103.7(4) . .
C2 C1 S1 114.8(6) . .
C2 C1 H1A 108.6 . .
S1 C1 H1A 108.6 . .
C2 C1 H1B 108.6 . .
S1 C1 H1B 108.6 . .
H1A C1 H1B 107.5 . .
C1 C2 H2A 109.5 . .
C1 C2 H2B 109.5 . .
H2A C2 H2B 109.5 . .
C1 C2 H2C 109.5 . .
H2A C2 H2C 109.5 . .
H2B C2 H2C 109.5 . .
C1' S1' Pt1 108.6(5) . .
C2' C1' S1' 108.9(11) . .
C2' C1' H1C 109.9 . .
S1' C1' H1C 109.9 . .
C2' C1' H1D 109.9 . .
S1' C1' H1D 109.9 . .
H1C C1' H1D 108.3 . .
C1' C2' H2D 109.5 . .
C1' C2' H2E 109.5 . .
H2D C2' H2E 109.5 . .
C1' C2' H2F 109.5 . .
H2D C2' H2F 109.5 . .
H2E C2' H2F 109.5 . .
C3 C3 P1 112.77(11) 2 .
C3 C3 H3A 109.0 2 .
P1 C3 H3A 109.0 . .
C3 C3 H3B 109.0 2 .
P1 C3 H3B 109.0 . .
H3A C3 H3B 107.8 . .
C6 C4 C5 111.6(3) . .
C6 C4 P1 114.0(2) . .
C5 C4 P1 110.8(2) . .
C6 C4 H4 106.7 . .
C5 C4 H4 106.7 . .
P1 C4 H4 106.7 . .
C4 C5 H5A 109.5 . .
C4 C5 H5B 109.5 . .
H5A C5 H5B 109.5 . .
C4 C5 H5C 109.5 . .
H5A C5 H5C 109.5 . .
H5B C5 H5C 109.5 . .
C4 C6 H6A 109.5 . .
C4 C6 H6B 109.5 . .
H6A C6 H6B 109.5 . .
C4 C6 H6C 109.5 . .
H6A C6 H6C 109.5 . .
H6B C6 H6C 109.5 . .
C8 C7 C9 110.6(3) . .
C8 C7 P1 111.54(19) . .
C9 C7 P1 112.5(2) . .
C8 C7 H7 107.3 . .
C9 C7 H7 107.3 . .
P1 C7 H7 107.3 . .
C7 C8 H8A 109.5 . .
C7 C8 H8B 109.5 . .
H8A C8 H8B 109.5 . .
C7 C8 H8C 109.5 . .
H8A C8 H8C 109.5 . .
H8B C8 H8C 109.5 . .
C7 C9 H9A 109.5 . .
C7 C9 H9B 109.5 . .
H9A C9 H9B 109.5 . .
C7 C9 H9C 109.5 . .
H9A C9 H9C 109.5 . .
H9B C9 H9C 109.5 . .

loop_
_geom_bond_atom_site_label_1
_geom_bond_atom_site_label_2
_geom_bond_distance
_geom_bond_site_symmetry_2
Pt1 P1 2.2468(6) 2
Pt1 P1 2.2468(6) .
Pt1 S1' 2.365(3) .
Pt1 S1' 2.365(3) 2
Pt1 S1 2.365(3) 2
Pt1 S1 2.365(3) .
P1 C4 1.839(3) .
P1 C3 1.841(2) .
P1 C7 1.843(3) .
S1 C1 1.779(11) .
C1 C2 1.457(10) .
C1 H1A 0.9800 .
C1 H1B 0.9800 .
C2 H2A 0.9700 .
C2 H2B 0.9700 .
C2 H2C 0.9700 .
S1' C1' 1.795(12) .
C1' C2' 1.457(10) .
C1' H1C 0.9800 .
C1' H1D 0.9800 .
C2' H2D 0.9700 .
C2' H2E 0.9700 .
C2' H2F 0.9700 .
C3 C3 1.523(5) 2
C3 H3A 0.9800 .
C3 H3B 0.9800 .
C4 C6 1.516(4) .
C4 C5 1.529(5) .
C4 H4 0.9900 .
C5 H5A 0.9700 .
C5 H5B 0.9700 .
C5 H5C 0.9700 .
C6 H6A 0.9700 .
C6 H6B 0.9700 .
C6 H6C 0.9700 .
C7 C8 1.513(4) .
C7 C9 1.514(4) .
C7 H7 0.9900 .
C8 H8A 0.9700 .
C8 H8B 0.9700 .
C8 H8C 0.9700 .
C9 H9A 0.9700 .
C9 H9B 0.9700 .
C9 H9C 0.9700 .

loop_
_geom_torsion_atom_site_label_1
_geom_torsion_atom_site_label_2
_geom_torsion_atom_site_label_3
_geom_torsion_atom_site_label_4
_geom_torsion
_geom_torsion_site_symmetry_1
_geom_torsion_site_symmetry_4
P1 Pt1 P1 C4 -127.59(11) 2 .
S1' Pt1 P1 C4 48.3(6) . .
S1' Pt1 P1 C4 -179(3) 2 .
S1 Pt1 P1 C4 159(3) 2 .
S1 Pt1 P1 C4 43.7(6) . .
P1 Pt1 P1 C3 -7.94(10) 2 .
S1' Pt1 P1 C3 167.9(6) . .
S1' Pt1 P1 C3 -59(3) 2 .
S1 Pt1 P1 C3 -81(3) 2 .
S1 Pt1 P1 C3 163.3(6) . .
P1 Pt1 P1 C7 108.70(10) 2 .
S1' Pt1 P1 C7 -75.4(6) . .
S1' Pt1 P1 C7 57(3) 2 .
S1 Pt1 P1 C7 35(3) 2 .
S1 Pt1 P1 C7 -80.0(6) . .
P1 Pt1 S1 C1 -59(4) 2 .
P1 Pt1 S1 C1 -131.7(14) . .
S1' Pt1 S1 C1 146(18) . .
S1' Pt1 S1 C1 52(2) 2 .
S1 Pt1 S1 C1 56.6(10) 2 .
Pt1 S1 C1 C2 -178.1(10) . .
P1 Pt1 S1' C1' -99(3) 2 .
P1 Pt1 S1' C1' -150.6(14) . .
S1' Pt1 S1' C1' 33.3(9) 2 .
S1 Pt1 S1' C1' 38(2) 2 .
S1 Pt1 S1' C1' -52(15) . .
Pt1 S1' C1' C2' 65.8(15) . .
C4 P1 C3 C3 154.2(3) . 2
C7 P1 C3 C3 -96.1(3) . 2
Pt1 P1 C3 C3 26.2(3) . 2
C3 P1 C4 C6 55.8(3) . .
C7 P1 C4 C6 -54.1(3) . .
Pt1 P1 C4 C6 177.6(2) . .
C3 P1 C4 C5 -71.1(2) . .
C7 P1 C4 C5 179.0(2) . .
Pt1 P1 C4 C5 50.7(2) . .
C4 P1 C7 C8 173.4(3) . .
C3 P1 C7 C8 63.6(3) . .
Pt1 P1 C7 C8 -55.5(3) . .
C4 P1 C7 C9 -61.6(3) . .
C3 P1 C7 C9 -171.4(3) . .
Pt1 P1 C7 C9 69.5(3) . .
